data_7060164
loop_
_publ_author_name
'Popov, Roman A.'
'Mikherdov, Alexander S.'
'Novikov, Alexander S.'
'Myznikov, Leonid V.'
'Boyarskiy, Vadim P.'

_publ_section_title
;
 PdII- and PtII-mediated coupling of aryl isocyanides with N-heterocyclic
 thiones
;
_journal_issue 4
_journal_name_full 'New Journal of Chemistry'
_journal_page_first 1785
_journal_page_last 1789
_journal_paper_doi 10.1039/D0NJ05386D
_journal_volume 45
_journal_year 2021
_chemical_formula_moiety 'C21 H22 Cl N5 Pd S, C1.5 H3 O0.5'
_chemical_formula_sum 'C22.5 H25 Cl N5 O0.5 Pd S'
_chemical_formula_weight 547.38
_space_group_crystal_system monoclinic
_space_group_IT_number 15
_space_group_name_Hall '-C 2yc'
_space_group_name_H-M_alt 'C 1 2/c 1'
_atom_sites_solution_hydrogens geom
_atom_sites_solution_primary dual
_audit_creation_date 2020-10-27
_audit_creation_method
;
Olex2 1.2
(compiled 2018.05.29 svn.r3508 for OlexSys, GUI svn.r5506)
;
_audit_update_record
;
2020-10-27 deposited with the CCDC.	2020-11-25 downloaded from the CCDC.
;
_cell_angle_alpha 90
_cell_angle_beta 100.303(2)
_cell_angle_gamma 90
_cell_formula_units_Z 8
_cell_length_a 32.1380(6)
_cell_length_b 7.47290(10)
_cell_length_c 19.9249(3)
_cell_measurement_reflns_used 10948
_cell_measurement_temperature 100.00(10)
_cell_measurement_theta_max 31.8400
_cell_measurement_theta_min 2.9540
_cell_volume 4708.09(13)
_computing_cell_refinement 'CrysAlisPro 1.171.39.44a (Rigaku OD, 2018)'
_computing_data_collection 'CrysAlisPro 1.171.39.44a (Rigaku OD, 2018)'
_computing_data_reduction 'CrysAlisPro 1.171.39.44a (Rigaku OD, 2018)'
_computing_molecular_graphics 'Olex2 (Dolomanov et al., 2009)'
_computing_publication_material 'Olex2 (Dolomanov et al., 2009)'
_computing_structure_refinement 'ShelXL (Sheldrick, 2015)'
_computing_structure_solution 'ShelXT (Sheldrick, 2015)'
_diffrn_ambient_environment N~2~
_diffrn_ambient_temperature 100.00(10)
_diffrn_detector 'CCD plate'
_diffrn_detector_area_resol_mean 16.2096
_diffrn_detector_type Eos
_diffrn_measured_fraction_theta_full 0.998
_diffrn_measured_fraction_theta_max 0.923
_diffrn_measurement_details
;
List of Runs (angles in degrees, time in seconds):

  # Type    Start    End  Width  t~exp~   \w     \q     \k     \f   Frames
#--------------------------------------------------------------------------
  1  \w    -78.00 -35.00   1.00    9.98    --  -25.43 137.00 -12.00   43
  2  \w     70.00  95.00   1.00    9.98    --   26.37  57.00 150.00   25
  3  \w      5.00  91.00   1.00    9.98    --   26.37  57.00 -60.00   86
  4  \w     24.00  50.00   1.00    9.98    --   26.37  57.00 150.00   26
  5  \w      5.00  87.00   1.00    9.98    --   26.37  57.00-150.00   82
  6  \w    -61.00   5.00   1.00    9.98    --  -25.43 -77.00  60.00   66
  7  \w    -67.00 -36.00   1.00    9.98    --  -25.43-178.00  90.00   31
  8  \w    -14.00  46.00   1.00    9.98    --   26.37 -57.00-150.00   60
  9  \w    -23.00  66.00   1.00    9.98    --   26.37 -99.00 150.00   89
 10  \w    -45.00  27.00   1.00    9.98    --   26.37 -38.00  30.00   72
 11  \w     59.00  79.00   1.00    9.98    --   26.37-137.00 -76.00   20
;
_diffrn_measurement_device 'four-circle diffractometer'
_diffrn_measurement_device_type 'Xcalibur, Eos'
_diffrn_measurement_method '\w scans'
_diffrn_orient_matrix_type 'CrysAlisPro convention (1999,Acta A55,543-557)'
_diffrn_orient_matrix_UB_11 0.0160049000
_diffrn_orient_matrix_UB_12 -0.0130573000
_diffrn_orient_matrix_UB_13 0.0290797000
_diffrn_orient_matrix_UB_21 -0.0157063000
_diffrn_orient_matrix_UB_22 -0.0147815000
_diffrn_orient_matrix_UB_23 0.0202434000
_diffrn_orient_matrix_UB_31 0.0002586000
_diffrn_orient_matrix_UB_32 -0.0928821000
_diffrn_orient_matrix_UB_33 -0.0073296000
_diffrn_radiation_monochromator graphite
_diffrn_radiation_probe x-ray
_diffrn_radiation_type MoK\a
_diffrn_radiation_wavelength 0.71073
_diffrn_reflns_av_R_equivalents 0.0293
_diffrn_reflns_av_unetI/netI 0.0266
_diffrn_reflns_Laue_measured_fraction_full 0.998
_diffrn_reflns_Laue_measured_fraction_max 0.923
_diffrn_reflns_limit_h_max 47
_diffrn_reflns_limit_h_min -46
_diffrn_reflns_limit_k_max 11
_diffrn_reflns_limit_k_min -11
_diffrn_reflns_limit_l_max 29
_diffrn_reflns_limit_l_min -29
_diffrn_reflns_number 33004
_diffrn_reflns_point_group_measured_fraction_full 0.998
_diffrn_reflns_point_group_measured_fraction_max 0.923
_diffrn_reflns_theta_full 25.242
_diffrn_reflns_theta_max 32.293
_diffrn_reflns_theta_min 2.634
_diffrn_source 'fine-focus sealed X-ray tube'
_diffrn_source_type 'Enhance (Mo) X-ray Source'
_exptl_absorpt_coefficient_mu 1.012
_exptl_absorpt_correction_T_max 1.00000
_exptl_absorpt_correction_T_min 0.86895
_exptl_absorpt_correction_type multi-scan
_exptl_absorpt_process_details
;
CrysAlisPro 1.171.39.44a (Rigaku Oxford Diffraction, 2018)
Empirical absorption correction using spherical harmonics,
 implemented in SCALE3 ABSPACK scaling algorithm.
;
_exptl_crystal_colour 'clear yellowish colourless'
_exptl_crystal_colour_lustre clear
_exptl_crystal_colour_modifier yellowish
_exptl_crystal_colour_primary colourless
_exptl_crystal_density_diffrn 1.544
_exptl_crystal_description prism
_exptl_crystal_F_000 2224
_exptl_crystal_size_max 0.1
_exptl_crystal_size_mid 0.1
_exptl_crystal_size_min 0.1
_refine_diff_density_max 0.632
_refine_diff_density_min -0.671
_refine_diff_density_rms 0.079
_refine_ls_extinction_method none
_refine_ls_goodness_of_fit_ref 1.057
_refine_ls_hydrogen_treatment constr
_refine_ls_matrix_type full
_refine_ls_number_parameters 287
_refine_ls_number_reflns 7722
_refine_ls_number_restraints 0
_refine_ls_restrained_S_all 1.057
_refine_ls_R_factor_all 0.0384
_refine_ls_R_factor_gt 0.0261
_refine_ls_shift/su_max 0.006
_refine_ls_shift/su_mean 0.000
_refine_ls_structure_factor_coef Fsqd
_refine_ls_weighting_details 'w=1/[\s^2^(Fo^2^)+(0.0228P)^2^+6.3193P] where P=(Fo^2^+2Fc^2^)/3'
_refine_ls_weighting_scheme calc
_refine_ls_wR_factor_gt 0.0572
_refine_ls_wR_factor_ref 0.0633
_reflns_Friedel_coverage 0.000
_reflns_number_gt 6244
_reflns_number_total 7722
_reflns_threshold_expression 'I > 2\s(I)'
_cod_data_source_file d0nj05386d3.cif
_cod_data_source_block 6a
_cod_depositor_comments 'Adding full bibliography for 7060163--7060166.cif.'
_cod_original_cell_volume 4708.08(13)
_cod_original_formula_sum 'C22.50 H25 Cl N5 O0.50 Pd S'
_cod_database_code 7060164
_shelx_shelxl_version_number 2018/3
_chemical_oxdiff_formula 'C21 Cl N5 Pd S'
_shelx_space_group_comment
;
The symmetry employed for this shelxl refinement is uniquely defined
by the following loop, which should always be used as a source of
symmetry information in preference to the above space-group names.
They are only intended as comments.
;
_shelx_estimated_absorpt_t_max 0.906
_shelx_estimated_absorpt_t_min 0.906
_reflns_odcompleteness_completeness 99.89
_reflns_odcompleteness_iscentric 1
_reflns_odcompleteness_theta 30.01
_olex2_refinement_description
;
1. Fixed Uiso
 At 1.2 times of:
  All C(H) groups
 At 1.5 times of:
  All C(H,H,H) groups
2.a Aromatic/amide H refined with riding coordinates:
 C20(H20), C4(H4), C13(H13), C6(H6), C14(H14), C15(H15), C5(H5)
2.b Idealised Me refined as rotating group:
 C21(H21A,H21B,H21C), C9(H9A,H9B,H9C), C8(H8A,H8B,H8C), C18(H18A,H18B,H18C),
 C17(H17A,H17B,H17C), C2S(H2SA,H2SB,H2SC)
;
_olex2_submission_special_instructions 'No special instructions were received'
_oxdiff_exptl_absorpt_empirical_details
;
Empirical correction (ABSPACK) includes:
- Absorption correction using spherical harmonics
- Frame scaling
;
_oxdiff_exptl_absorpt_empirical_full_max 1.235
_oxdiff_exptl_absorpt_empirical_full_min 0.842

loop_
_space_group_symop_operation_xyz
'x, y, z'
'-x, y, -z+1/2'
'x+1/2, y+1/2, z'
'-x+1/2, y+1/2, -z+1/2'
'-x, -y, -z'
'x, -y, z-1/2'
'-x+1/2, -y+1/2, -z'
'x+1/2, -y+1/2, z-1/2'

loop_
_atom_site_label
_atom_site_type_symbol
_atom_site_fract_x
_atom_site_fract_y
_atom_site_fract_z
_atom_site_U_iso_or_equiv
_atom_site_adp_type
_atom_site_occupancy
_atom_site_site_symmetry_order
_atom_site_calc_flag
_atom_site_refinement_flags_posn
_atom_site_refinement_flags_adp
_atom_site_refinement_flags_occupancy
_atom_site_disorder_assembly
_atom_site_disorder_group
Pd1 Pd 0.68223(2) 0.50170(2) 0.63305(2) 0.01361(4) Uani 1 1 d . . . . .
S1 S 0.72597(2) 0.36974(6) 0.72481(2) 0.02307(9) Uani 1 1 d . . . . .
Cl1 Cl 0.72067(2) 0.34971(6) 0.55913(2) 0.02432(9) Uani 1 1 d . . . . .
N3 N 0.71594(5) 0.48680(19) 0.85288(7) 0.0191(3) Uani 1 1 d . . . . .
N2 N 0.67306(4) 0.59970(19) 0.76896(7) 0.0169(3) Uani 1 1 d . . . . .
N1 N 0.61956(4) 0.72633(19) 0.69426(7) 0.0187(3) Uani 1 1 d . . . . .
N5 N 0.63494(5) 0.6404(2) 0.49381(7) 0.0219(3) Uani 1 1 d . . . . .
N4 N 0.66297(5) 0.6799(2) 0.82663(7) 0.0228(3) Uani 1 1 d . . . . .
O1S O 0.500000 0.2880(3) 0.250000 0.0502(6) Uani 1 2 d S T P . .
C1 C 0.65191(5) 0.6298(2) 0.69939(7) 0.0156(3) Uani 1 1 d . . . . .
C19 C 0.70520(5) 0.4844(2) 0.78419(8) 0.0171(3) Uani 1 1 d . . . . .
C10 C 0.64860(5) 0.6032(2) 0.54946(8) 0.0190(3) Uani 1 1 d . . . . .
C20 C 0.68977(6) 0.6081(2) 0.87572(8) 0.0222(3) Uani 1 1 d . . . . .
H20 H 0.691048 0.636152 0.921525 0.027 Uiso 1 1 calc R . . . .
C2 C 0.59517(5) 0.7759(2) 0.63066(8) 0.0206(3) Uani 1 1 d . . . . .
C12 C 0.63616(6) 0.8387(3) 0.39957(8) 0.0240(4) Uani 1 1 d . . . . .
C11 C 0.61986(6) 0.6849(2) 0.42512(8) 0.0215(3) Uani 1 1 d . . . . .
C7 C 0.56232(6) 0.6649(3) 0.59877(8) 0.0238(4) Uani 1 1 d . . . . .
C21 C 0.74913(6) 0.3805(3) 0.89417(9) 0.0304(4) Uani 1 1 d . . . . .
H21A H 0.741526 0.256161 0.890499 0.046 Uiso 1 1 calc GR . . . .
H21B H 0.752401 0.417278 0.940977 0.046 Uiso 1 1 calc GR . . . .
H21C H 0.775292 0.398046 0.878164 0.046 Uiso 1 1 calc GR . . . .
C16 C 0.59089(6) 0.5701(3) 0.38670(9) 0.0260(4) Uani 1 1 d . . . . .
C3 C 0.60299(7) 0.9426(3) 0.60326(10) 0.0282(4) Uani 1 1 d . . . . .
C4 C 0.57776(8) 0.9940(3) 0.54165(11) 0.0392(6) Uani 1 1 d . . . . .
H4 H 0.582624 1.103740 0.522453 0.047 Uiso 1 1 calc R . . . .
C9 C 0.55344(7) 0.4885(3) 0.62920(10) 0.0313(4) Uani 1 1 d . . . . .
H9A H 0.578728 0.417464 0.636844 0.047 Uiso 1 1 calc GR . . . .
H9B H 0.531738 0.426807 0.598443 0.047 Uiso 1 1 calc GR . . . .
H9C H 0.544153 0.508352 0.671788 0.047 Uiso 1 1 calc GR . . . .
C13 C 0.62199(7) 0.8762(3) 0.33072(9) 0.0310(4) Uani 1 1 d . . . . .
H13 H 0.631760 0.977689 0.311443 0.037 Uiso 1 1 calc R . . . .
C8 C 0.63831(8) 1.0605(3) 0.63812(12) 0.0405(5) Uani 1 1 d . . . . .
H8A H 0.636038 1.074832 0.685207 0.061 Uiso 1 1 calc GR . . . .
H8B H 0.636413 1.175510 0.616291 0.061 Uiso 1 1 calc GR . . . .
H8C H 0.665004 1.006447 0.635086 0.061 Uiso 1 1 calc GR . . . .
C6 C 0.53807(6) 0.7238(3) 0.53771(9) 0.0338(5) Uani 1 1 d . . . . .
H6 H 0.516072 0.652345 0.515822 0.041 Uiso 1 1 calc R . . . .
C14 C 0.59364(7) 0.7643(3) 0.29099(9) 0.0355(5) Uani 1 1 d . . . . .
H14 H 0.584919 0.790391 0.244988 0.043 Uiso 1 1 calc R . . . .
C15 C 0.57786(7) 0.6133(3) 0.31835(9) 0.0337(4) Uani 1 1 d . . . . .
H15 H 0.558435 0.540557 0.290739 0.040 Uiso 1 1 calc R . . . .
C18 C 0.57583(8) 0.4018(3) 0.41646(10) 0.0368(5) Uani 1 1 d . . . . .
H18A H 0.597810 0.313294 0.421416 0.055 Uiso 1 1 calc GR . . . .
H18B H 0.551234 0.357154 0.386615 0.055 Uiso 1 1 calc GR . . . .
H18C H 0.568840 0.427799 0.460307 0.055 Uiso 1 1 calc GR . . . .
C17 C 0.66729(7) 0.9568(3) 0.44371(10) 0.0384(5) Uani 1 1 d . . . . .
H17A H 0.652777 1.029091 0.472025 0.058 Uiso 1 1 calc GR . . . .
H17B H 0.680986 1.032876 0.415476 0.058 Uiso 1 1 calc GR . . . .
H17C H 0.688075 0.884347 0.471933 0.058 Uiso 1 1 calc GR . . . .
C1S C 0.500000 0.1273(5) 0.250000 0.0358(6) Uani 1 2 d S T P . .
C5 C 0.54592(7) 0.8857(4) 0.50886(10) 0.0414(6) Uani 1 1 d . . . . .
H5 H 0.529764 0.921206 0.467542 0.050 Uiso 1 1 calc R . . . .
C2S C 0.49901(9) 0.0224(3) 0.18498(12) 0.0465(6) Uani 1 1 d . . . . .
H2SA H 0.470562 -0.015400 0.167697 0.070 Uiso 1 1 calc GR . . . .
H2SB H 0.516960 -0.080605 0.194150 0.070 Uiso 1 1 calc GR . . . .
H2SC H 0.508866 0.096637 0.151734 0.070 Uiso 1 1 calc GR . . . .

loop_
_atom_site_aniso_label
_atom_site_aniso_U_11
_atom_site_aniso_U_22
_atom_site_aniso_U_33
_atom_site_aniso_U_23
_atom_site_aniso_U_13
_atom_site_aniso_U_12
Pd1 0.01613(6) 0.01519(6) 0.00906(5) 0.00040(4) 0.00100(4) 0.00100(4)
S1 0.0275(2) 0.0263(2) 0.01323(17) -0.00194(15) -0.00233(15) 0.01053(18)
Cl1 0.0268(2) 0.0327(2) 0.01312(16) -0.00303(15) 0.00285(14) 0.00976(17)
N3 0.0213(7) 0.0227(7) 0.0113(6) 0.0011(5) -0.0022(5) -0.0023(6)
N2 0.0181(7) 0.0217(7) 0.0100(6) -0.0009(5) 0.0007(5) 0.0009(5)
N1 0.0194(7) 0.0222(7) 0.0140(6) 0.0000(5) 0.0022(5) 0.0017(5)
N5 0.0247(7) 0.0278(7) 0.0140(6) 0.0038(6) 0.0053(5) 0.0065(6)
N4 0.0237(7) 0.0335(8) 0.0111(6) -0.0035(6) 0.0029(5) 0.0020(6)
O1S 0.0591(16) 0.0420(14) 0.0471(14) 0.000 0.0031(12) 0.000
C1 0.0182(7) 0.0186(7) 0.0095(6) -0.0002(5) 0.0006(5) -0.0024(6)
C19 0.0185(7) 0.0187(7) 0.0127(6) 0.0009(6) -0.0005(5) -0.0023(6)
C10 0.0207(8) 0.0225(8) 0.0143(7) 0.0014(6) 0.0047(6) 0.0020(6)
C20 0.0246(9) 0.0306(9) 0.0112(7) -0.0022(6) 0.0029(6) -0.0026(7)
C2 0.0205(8) 0.0274(8) 0.0147(7) 0.0040(6) 0.0053(6) 0.0080(7)
C12 0.0248(9) 0.0326(9) 0.0140(7) 0.0047(7) 0.0023(6) 0.0003(7)
C11 0.0254(9) 0.0289(9) 0.0103(7) 0.0042(6) 0.0037(6) 0.0073(7)
C7 0.0210(8) 0.0367(10) 0.0134(7) 0.0017(7) 0.0024(6) 0.0067(7)
C21 0.0350(10) 0.0356(10) 0.0161(8) 0.0045(7) -0.0074(7) 0.0071(9)
C16 0.0377(11) 0.0248(8) 0.0162(8) 0.0013(7) 0.0068(7) 0.0022(8)
C3 0.0355(11) 0.0262(8) 0.0270(9) 0.0068(7) 0.0166(8) 0.0102(8)
C4 0.0526(14) 0.0392(11) 0.0319(10) 0.0210(9) 0.0241(10) 0.0272(11)
C9 0.0334(10) 0.0387(11) 0.0204(8) -0.0018(8) 0.0007(7) -0.0089(9)
C13 0.0416(11) 0.0361(10) 0.0148(8) 0.0080(7) 0.0037(7) -0.0047(9)
C8 0.0539(15) 0.0274(10) 0.0473(13) -0.0005(9) 0.0280(11) -0.0046(10)
C6 0.0234(9) 0.0610(14) 0.0161(8) 0.0041(9) 0.0013(7) 0.0120(9)
C14 0.0495(13) 0.0429(12) 0.0116(8) 0.0056(8) -0.0014(8) -0.0055(10)
C15 0.0471(12) 0.0354(11) 0.0161(8) -0.0014(7) -0.0011(8) -0.0071(9)
C18 0.0575(14) 0.0294(10) 0.0244(9) 0.0020(8) 0.0098(9) -0.0065(10)
C17 0.0393(12) 0.0537(13) 0.0197(9) 0.0070(9) -0.0013(8) -0.0170(10)
C1S 0.0303(15) 0.0446(17) 0.0314(15) 0.000 0.0023(12) 0.000
C5 0.0384(12) 0.0681(16) 0.0193(9) 0.0177(10) 0.0093(8) 0.0310(12)
C2S 0.0609(17) 0.0488(14) 0.0314(12) 0.0021(10) 0.0126(11) 0.0023(12)

loop_
_atom_type_symbol
_atom_type_description
_atom_type_scat_dispersion_real
_atom_type_scat_dispersion_imag
_atom_type_scat_source
C C 0.0033 0.0016 'International Tables Vol C Tables 4.2.6.8 and 6.1.1.4'
H H 0.0000 0.0000 'International Tables Vol C Tables 4.2.6.8 and 6.1.1.4'
Cl Cl 0.1484 0.1585 'International Tables Vol C Tables 4.2.6.8 and 6.1.1.4'
N N 0.0061 0.0033 'International Tables Vol C Tables 4.2.6.8 and 6.1.1.4'
O O 0.0106 0.0060 'International Tables Vol C Tables 4.2.6.8 and 6.1.1.4'
Pd Pd -0.9988 1.0072 'International Tables Vol C Tables 4.2.6.8 and 6.1.1.4'
S S 0.1246 0.1234 'International Tables Vol C Tables 4.2.6.8 and 6.1.1.4'

loop_
_geom_angle_atom_site_label_1
_geom_angle_atom_site_label_2
_geom_angle_atom_site_label_3
_geom_angle
_geom_angle_site_symmetry_1
_geom_angle_site_symmetry_3
_geom_angle_publ_flag
S1 Pd1 Cl1 88.643(15) . . ?
C1 Pd1 S1 88.92(4) . . ?
C1 Pd1 Cl1 177.34(5) . . ?
C10 Pd1 S1 174.45(5) . . ?
C10 Pd1 Cl1 85.83(5) . . ?
C10 Pd1 C1 96.60(6) . . ?
C19 S1 Pd1 94.39(6) . . ?
C19 N3 C20 106.55(14) . . ?
C19 N3 C21 126.32(15) . . ?
C20 N3 C21 127.13(14) . . ?
N4 N2 C1 125.97(13) . . ?
C19 N2 N4 112.10(13) . . ?
C19 N2 C1 121.92(13) . . ?
C1 N1 C2 122.80(14) . . ?
C10 N5 C11 177.70(17) . . ?
C20 N4 N2 102.96(14) . . ?
N2 C1 Pd1 110.74(11) . . ?
N1 C1 Pd1 135.20(12) . . ?
N1 C1 N2 114.06(13) . . ?
N3 C19 S1 130.85(13) . . ?
N2 C19 S1 123.56(12) . . ?
N2 C19 N3 105.58(14) . . ?
N5 C10 Pd1 164.84(15) . . ?
N4 C20 N3 112.79(14) . . ?
C7 C2 N1 120.18(15) . . ?
C3 C2 N1 118.20(17) . . ?
C3 C2 C7 121.48(17) . . ?
C11 C12 C17 121.75(16) . . ?
C13 C12 C11 116.51(17) . . ?
C13 C12 C17 121.74(17) . . ?
C12 C11 N5 117.57(16) . . ?
C16 C11 N5 117.99(16) . . ?
C16 C11 C12 124.40(16) . . ?
C2 C7 C9 121.27(16) . . ?
C6 C7 C2 117.85(18) . . ?
C6 C7 C9 120.88(19) . . ?
C11 C16 C18 121.94(16) . . ?
C15 C16 C11 116.79(17) . . ?
C15 C16 C18 121.21(18) . . ?
C2 C3 C8 120.91(18) . . ?
C4 C3 C2 118.0(2) . . ?
C4 C3 C8 121.0(2) . . ?
C5 C4 C3 121.4(2) . . ?
C14 C13 C12 120.63(18) . . ?
C5 C6 C7 121.6(2) . . ?
C13 C14 C15 121.22(17) . . ?
C14 C15 C16 120.45(19) . . ?
O1S C1S C2S 121.28(14) . . ?
O1S C1S C2S 121.28(14) . 2_655 ?
C2S C1S C2S 117.4(3) 2_655 . ?
C4 C5 C6 119.57(19) . . ?

loop_
_geom_bond_atom_site_label_1
_geom_bond_atom_site_label_2
_geom_bond_distance
_geom_bond_site_symmetry_2
_geom_bond_publ_flag
Pd1 S1 2.3177(4) . ?
Pd1 Cl1 2.3742(4) . ?
Pd1 C1 2.0184(16) . ?
Pd1 C10 1.9683(16) . ?
S1 C19 1.6919(17) . ?
N3 C19 1.350(2) . ?
N3 C20 1.369(2) . ?
N3 C21 1.460(2) . ?
N2 N4 1.3849(18) . ?
N2 C1 1.4481(19) . ?
N2 C19 1.338(2) . ?
N1 C1 1.254(2) . ?
N1 C2 1.415(2) . ?
N5 C10 1.151(2) . ?
N5 C11 1.407(2) . ?
N4 C20 1.298(2) . ?
O1S C1S 1.200(4) . ?
C2 C7 1.402(3) . ?
C2 C3 1.401(3) . ?
C12 C11 1.396(2) . ?
C12 C13 1.394(2) . ?
C12 C17 1.496(3) . ?
C11 C16 1.391(3) . ?
C7 C9 1.500(3) . ?
C7 C6 1.394(2) . ?
C16 C15 1.390(2) . ?
C16 C18 1.506(3) . ?
C3 C4 1.398(3) . ?
C3 C8 1.505(3) . ?
C4 C5 1.374(4) . ?
C13 C14 1.378(3) . ?
C6 C5 1.382(3) . ?
C14 C15 1.388(3) . ?
C1S C2S 1.510(3) 2_655 ?
C1S C2S 1.510(3) . ?
